data_4087015
loop_
_publ_author_name
'Garc\'es, Andr\'es'
'S\'anchez-Barba, Luis F.'
'Fern\'andez-Baeza, Juan'
'Otero, Antonio'
'Lara-S\'anchez, Agust\'in'
'Rodr\'iguez, Ana M.'

_publ_section_title
;
 Studies on Multinuclear Magnesium tert-Butyl Heteroscorpionates:
 Synthesis, Coordination Ability, and Heteroselective Ring-Opening
 Polymerization of rac-Lactide
;
_journal_issue 4
_journal_name_full Organometallics
_journal_page_first 884
_journal_paper_doi 10.1021/acs.organomet.6b00934
_journal_volume 36
_journal_year 2017
_chemical_formula_moiety 'C50 H79 Mg2 N6'
_chemical_formula_sum 'C50 H79 Mg2 N6'
_chemical_formula_weight 812.81
_chemical_name_systematic
;
 ?
;
_space_group_crystal_system monoclinic
_space_group_IT_number 14
_space_group_name_Hall '-P 2ybc'
_space_group_name_H-M_alt 'P 1 21/c 1'
_symmetry_space_group_name_Hall '-P 2ybc'
_symmetry_space_group_name_H-M 'P 1 21/c 1'
_atom_sites_solution_hydrogens geom
_audit_creation_method SHELXL-2013
_cell_angle_alpha 90
_cell_angle_beta 106.251(2)
_cell_angle_gamma 90
_cell_formula_units_Z 4
_cell_length_a 13.1941(7)
_cell_length_b 20.7130(12)
_cell_length_c 20.9225(13)
_cell_measurement_reflns_used 7001
_cell_measurement_temperature 250(2)
_cell_measurement_theta_max 21.414
_cell_measurement_theta_min 2.213
_cell_volume 5489.4(6)
_computing_cell_refinement 'Bruker SAINT'
_computing_data_collection 'Bruker APEX'
_computing_data_reduction 'Bruker SAINT, SADABS, XPREP'
_computing_molecular_graphics 'WINGX v2014.1 (Farrugia, 2012)'
_computing_publication_material 'WINGX v2014.1 (Farrugia, 2012)'
_computing_structure_refinement 'SHELXL-2013 (Sheldrick, 2013)'
_computing_structure_solution 'SHELXS-2013 (Sheldrick, 2013)'
_diffrn_ambient_temperature 250(2)
_diffrn_measured_fraction_theta_full 0.996
_diffrn_measured_fraction_theta_max 0.994
_diffrn_measurement_device_type 'CCD X8 APEXII'
_diffrn_measurement_method 'omega and phi scans'
_diffrn_radiation_type MoK\a
_diffrn_radiation_wavelength 0.71073
_diffrn_reflns_av_R_equivalents 0.0813
_diffrn_reflns_av_unetI/netI 0.0712
_diffrn_reflns_Laue_measured_fraction_full 0.996
_diffrn_reflns_Laue_measured_fraction_max 0.994
_diffrn_reflns_limit_h_max 15
_diffrn_reflns_limit_h_min -15
_diffrn_reflns_limit_k_max 24
_diffrn_reflns_limit_k_min -24
_diffrn_reflns_limit_l_max 25
_diffrn_reflns_limit_l_min -24
_diffrn_reflns_number 63785
_diffrn_reflns_point_group_measured_fraction_full 0.996
_diffrn_reflns_point_group_measured_fraction_max 0.994
_diffrn_reflns_theta_full 25.242
_diffrn_reflns_theta_max 25.410
_diffrn_reflns_theta_min 2.563
_exptl_absorpt_coefficient_mu 0.078
_exptl_absorpt_correction_T_max 0.743
_exptl_absorpt_correction_T_min 0.653
_exptl_absorpt_correction_type multi-scan
_exptl_absorpt_process_details SADABS
_exptl_crystal_colour yellow
_exptl_crystal_density_diffrn 0.983
_exptl_crystal_description prism
_exptl_crystal_F_000 1780
_exptl_crystal_size_max 0.360
_exptl_crystal_size_mid 0.200
_exptl_crystal_size_min 0.180
_refine_diff_density_max 0.935
_refine_diff_density_min -0.432
_refine_diff_density_rms 0.059
_refine_ls_extinction_method none
_refine_ls_goodness_of_fit_ref 1.024
_refine_ls_hydrogen_treatment constr
_refine_ls_matrix_type full
_refine_ls_number_parameters 586
_refine_ls_number_reflns 10051
_refine_ls_number_restraints 24
_refine_ls_restrained_S_all 1.023
_refine_ls_R_factor_all 0.1176
_refine_ls_R_factor_gt 0.0668
_refine_ls_shift/su_max 0.052
_refine_ls_shift/su_mean 0.001
_refine_ls_structure_factor_coef Fsqd
_refine_ls_weighting_details 'w=1/[\s^2^(Fo^2^)+(0.1022P)^2^+4.2477P] where P=(Fo^2^+2Fc^2^)/3'
_refine_ls_weighting_scheme calc
_refine_ls_wR_factor_gt 0.1742
_refine_ls_wR_factor_ref 0.2042
_reflns_Friedel_coverage 0.000
_reflns_number_gt 6204
_reflns_number_total 10051
_reflns_threshold_expression 'I > 2\s(I)'
_cod_data_source_file om6b00934_si_002.cif
_cod_data_source_block 13
_cod_depositor_comments 'Adding full bibliography for 4087009--4087016.cif.'
_cod_database_code 4087015
_shelx_space_group_comment
;
The symmetry employed for this shelxl refinement is uniquely defined
by the following loop, which should always be used as a source of
symmetry information in preference to the above space-group names.
They are only intended as comments.
;
_shelx_estimated_absorpt_t_min 0.972
_shelx_estimated_absorpt_t_max 0.986
_shelxl_version_number 2013-4

loop_
_space_group_symop_operation_xyz
'x, y, z'
'-x, y+1/2, -z+1/2'
'-x, -y, -z'
'x, -y-1/2, z-1/2'

loop_
_atom_site_label
_atom_site_type_symbol
_atom_site_fract_x
_atom_site_fract_y
_atom_site_fract_z
_atom_site_U_iso_or_equiv
_atom_site_adp_type
_atom_site_occupancy
_atom_site_site_symmetry_order
_atom_site_calc_flag
_atom_site_refinement_flags_posn
_atom_site_refinement_flags_adp
_atom_site_refinement_flags_occupancy
_atom_site_disorder_assembly
_atom_site_disorder_group
Mg1 Mg 0.66646(8) 0.27146(5) 0.39043(5) 0.0288(3) Uani 1 1 d . . . . .
Mg2 Mg 0.25851(7) 0.34775(5) 0.27562(5) 0.0287(3) Uani 1 1 d . . . . .
N1 N 0.74896(18) 0.36487(12) 0.40271(12) 0.0259(6) Uani 1 1 d . . . . .
N2 N 0.67798(18) 0.41015(11) 0.36886(12) 0.0238(5) Uani 1 1 d . . . . .
N3 N 0.66516(19) 0.28237(11) 0.28518(12) 0.0264(6) Uani 1 1 d . . . . .
N4 N 0.66559(17) 0.34723(11) 0.27134(11) 0.0225(5) Uani 1 1 d . . . . .
N5 N 0.52416(18) 0.32418(11) 0.37010(12) 0.0261(6) Uani 1 1 d . . . . .
N6 N 0.41541(18) 0.36657(11) 0.26982(12) 0.0239(5) Uani 1 1 d . . . . .
C1 C 0.6935(2) 0.46884(14) 0.39959(14) 0.0259(7) Uani 1 1 d . . . . .
C2 C 0.7795(2) 0.46058(15) 0.45408(15) 0.0305(7) Uani 1 1 d . . . . .
H2 H 0.8102 0.4921 0.4851 0.037 Uiso 1 1 calc R U . . .
C3 C 0.8124(2) 0.39684(15) 0.45467(14) 0.0261(7) Uani 1 1 d . . . . .
C4 C 0.6243(2) 0.52822(14) 0.38409(16) 0.0315(7) Uani 1 1 d . . . . .
C5 C 0.9039(2) 0.36437(16) 0.50417(15) 0.0316(7) Uani 1 1 d . . . . .
C6 C 0.7233(2) 0.36041(14) 0.22769(14) 0.0241(6) Uani 1 1 d . . . . .
C7 C 0.7559(2) 0.30178(15) 0.21152(16) 0.0332(8) Uani 1 1 d . . . . .
H7 H 0.7957 0.2944 0.1819 0.040 Uiso 1 1 calc R U . . .
C8 C 0.7189(3) 0.25483(16) 0.24718(16) 0.0346(8) Uani 1 1 d . . . . .
C9 C 0.7488(2) 0.42722(15) 0.20531(15) 0.0277(7) Uani 1 1 d . . . . .
C11 C 0.6083(2) 0.38931(14) 0.30452(14) 0.0226(6) Uani 1 1 d . . . . .
H11 H 0.5867 0.4278 0.2767 0.027 Uiso 1 1 calc R U . . .
C12 C 0.5074(2) 0.35655(13) 0.31350(14) 0.0234(6) Uani 1 1 d . . . . .
C13 C 0.5501(3) 0.5324(2) 0.3152(2) 0.0637(12) Uani 1 1 d . . . . .
H13A H 0.5900 0.5347 0.2833 0.096 Uiso 1 1 calc R U . . .
H13B H 0.5072 0.5704 0.3116 0.096 Uiso 1 1 calc R U . . .
H13C H 0.5057 0.4949 0.3065 0.096 Uiso 1 1 calc R U . . .
C14 C 0.5599(3) 0.5278(2) 0.4344(2) 0.0694(13) Uani 1 1 d . . . . .
H14A H 0.5179 0.4893 0.4288 0.104 Uiso 1 1 calc R U . . .
H14B H 0.5146 0.5650 0.4274 0.104 Uiso 1 1 calc R U . . .
H14C H 0.6068 0.5290 0.4787 0.104 Uiso 1 1 calc R U . . .
C15 C 0.6946(4) 0.58666(19) 0.3975(3) 0.103(2) Uani 1 1 d . . . . .
H15A H 0.7300 0.5892 0.4442 0.155 Uiso 1 1 calc R U . . .
H15B H 0.6528 0.6248 0.3838 0.155 Uiso 1 1 calc R U . . .
H15C H 0.7460 0.5833 0.3730 0.155 Uiso 1 1 calc R U . . .
C16 C 0.8772(3) 0.3591(2) 0.57076(18) 0.0513(10) Uani 1 1 d . . . . .
H16A H 0.8674 0.4016 0.5865 0.077 Uiso 1 1 calc R U . . .
H16B H 0.9339 0.3380 0.6028 0.077 Uiso 1 1 calc R U . . .
H16C H 0.8134 0.3346 0.5647 0.077 Uiso 1 1 calc R U . . .
C17 C 1.0020(3) 0.40669(19) 0.5144(2) 0.0501(10) Uani 1 1 d . . . . .
H17A H 1.0163 0.4137 0.4724 0.075 Uiso 1 1 calc R U . . .
H17B H 1.0613 0.3856 0.5444 0.075 Uiso 1 1 calc R U . . .
H17C H 0.9900 0.4474 0.5330 0.075 Uiso 1 1 calc R U . . .
C18 C 0.9262(3) 0.29842(18) 0.47994(19) 0.0483(9) Uani 1 1 d . . . . .
H18A H 0.8666 0.2707 0.4766 0.072 Uiso 1 1 calc R U . . .
H18B H 0.9875 0.2803 0.5109 0.072 Uiso 1 1 calc R U . . .
H18C H 0.9385 0.3025 0.4370 0.072 Uiso 1 1 calc R U . . .
C19 C 0.6501(2) 0.46202(16) 0.16252(16) 0.0356(8) Uani 1 1 d . . . . .
H19A H 0.6211 0.4381 0.1223 0.053 Uiso 1 1 calc R U . . .
H19B H 0.6691 0.5045 0.1517 0.053 Uiso 1 1 calc R U . . .
H19C H 0.5985 0.4652 0.1869 0.053 Uiso 1 1 calc R U . . .
C20 C 0.8053(3) 0.46814(15) 0.26531(16) 0.0345(8) Uani 1 1 d . . . . .
H20A H 0.7570 0.4787 0.2906 0.052 Uiso 1 1 calc R U . . .
H20B H 0.8307 0.5071 0.2503 0.052 Uiso 1 1 calc R U . . .
H20C H 0.8638 0.4443 0.2928 0.052 Uiso 1 1 calc R U . . .
C21 C 0.8246(3) 0.41809(17) 0.16234(16) 0.0372(8) Uani 1 1 d . . . . .
H21A H 0.8868 0.3959 0.1876 0.056 Uiso 1 1 calc R U . . .
H21B H 0.8440 0.4595 0.1489 0.056 Uiso 1 1 calc R U . . .
H21C H 0.7906 0.3931 0.1236 0.056 Uiso 1 1 calc R U . . .
C10 C 0.7209(7) 0.1819(5) 0.2364(4) 0.031(2) Uani 0.6 1 d D . P A 1
C22 C 0.6646(5) 0.1650(3) 0.1643(3) 0.0395(14) Uani 0.6 1 d D . P A 1
H22A H 0.6957 0.1888 0.1352 0.059 Uiso 0.6 1 calc R U P A 1
H22B H 0.5912 0.1758 0.1548 0.059 Uiso 0.6 1 calc R U P A 1
H22C H 0.6717 0.1195 0.1574 0.059 Uiso 0.6 1 calc R U P A 1
C23 C 0.6690(11) 0.1462(8) 0.2828(7) 0.051(5) Uani 0.6 1 d D U P A 1
H23A H 0.6727 0.1006 0.2761 0.077 Uiso 0.6 1 calc R U P A 1
H23B H 0.5964 0.1591 0.2734 0.077 Uiso 0.6 1 calc R U P A 1
H23C H 0.7052 0.1566 0.3282 0.077 Uiso 0.6 1 calc R U P A 1
C24 C 0.8374(5) 0.1645(3) 0.2509(5) 0.059(2) Uani 0.6 1 d D . P A 1
H24A H 0.8678 0.1877 0.2211 0.089 Uiso 0.6 1 calc R U P A 1
H24B H 0.8442 0.1189 0.2447 0.089 Uiso 0.6 1 calc R U P A 1
H24C H 0.8735 0.1758 0.2960 0.089 Uiso 0.6 1 calc R U P A 1
C10A C 0.7565(12) 0.1843(9) 0.2585(7) 0.052(4) Uani 0.4 1 d D U P A 2
C22A C 0.7632(16) 0.1598(6) 0.1906(6) 0.097(5) Uani 0.4 1 d D U P A 2
H22D H 0.8153 0.1843 0.1769 0.146 Uiso 0.4 1 calc R U P A 2
H22E H 0.6958 0.1648 0.1584 0.146 Uiso 0.4 1 calc R U P A 2
H22F H 0.7827 0.1150 0.1941 0.146 Uiso 0.4 1 calc R U P A 2
C23A C 0.6697(16) 0.1476(12) 0.2778(12) 0.050(7) Uani 0.4 1 d D U P A 2
H23D H 0.6030 0.1567 0.2463 0.076 Uiso 0.4 1 calc R U P A 2
H23E H 0.6677 0.1609 0.3214 0.076 Uiso 0.4 1 calc R U P A 2
H23F H 0.6837 0.1021 0.2780 0.076 Uiso 0.4 1 calc R U P A 2
C24A C 0.8618(8) 0.1724(6) 0.3100(7) 0.067(3) Uani 0.4 1 d D U P A 2
H24D H 0.8769 0.1269 0.3126 0.100 Uiso 0.4 1 calc R U P A 2
H24E H 0.8583 0.1876 0.3527 0.100 Uiso 0.4 1 calc R U P A 2
H24F H 0.9166 0.1950 0.2973 0.100 Uiso 0.4 1 calc R U P A 2
C25 C 0.4363(2) 0.29713(15) 0.38738(16) 0.0324(8) Uani 1 1 d . . . . .
C26 C 0.3687(2) 0.25170(16) 0.34742(19) 0.0406(9) Uani 1 1 d . . . . .
C27 C 0.2880(3) 0.22541(19) 0.3719(3) 0.0643(14) Uani 1 1 d . . . . .
H27 H 0.2411 0.1961 0.3455 0.077 Uiso 1 1 calc R U . . .
C28 C 0.2759(4) 0.2417(3) 0.4340(3) 0.0742(17) Uani 1 1 d . . . . .
C29 C 0.3444(4) 0.2855(2) 0.4709(3) 0.0698(15) Uani 1 1 d . . . . .
H29 H 0.3376 0.2970 0.5125 0.084 Uiso 1 1 calc R U . . .
C30 C 0.4235(3) 0.31341(18) 0.44931(19) 0.0471(10) Uani 1 1 d . . . . .
H30 H 0.4686 0.3433 0.4761 0.057 Uiso 1 1 calc R U . . .
C31 C 0.1871(4) 0.2125(3) 0.4568(4) 0.124(3) Uani 1 1 d . . . . .
H31A H 0.1611 0.1747 0.4309 0.186 Uiso 1 1 calc R U . . .
H31B H 0.1310 0.2434 0.4511 0.186 Uiso 1 1 calc R U . . .
H31C H 0.2126 0.2009 0.5030 0.186 Uiso 1 1 calc R U . . .
C32 C 0.4098(2) 0.38974(14) 0.20444(14) 0.0236(6) Uani 1 1 d . . . . .
C33 C 0.4422(2) 0.35036(14) 0.15953(15) 0.0268(7) Uani 1 1 d . . . . .
H33 H 0.4756 0.3113 0.1738 0.032 Uiso 1 1 calc R U . . .
C34 C 0.4248(2) 0.36941(15) 0.09383(15) 0.0296(7) Uani 1 1 d . . . . .
H34 H 0.4468 0.3427 0.0645 0.036 Uiso 1 1 calc R U . . .
C35 C 0.3752(2) 0.42742(15) 0.07074(15) 0.0287(7) Uani 1 1 d . . . . .
C36 C 0.3431(2) 0.46588(15) 0.11548(15) 0.0291(7) Uani 1 1 d . . . . .
H36 H 0.3101 0.5050 0.1011 0.035 Uiso 1 1 calc R U . . .
C37 C 0.3591(2) 0.44723(14) 0.18155(15) 0.0265(7) Uani 1 1 d . . . . .
H37 H 0.3356 0.4736 0.2105 0.032 Uiso 1 1 calc R U . . .
C38 C 0.3577(3) 0.44767(17) -0.00065(16) 0.0401(8) Uani 1 1 d . . . . .
H38A H 0.4183 0.4710 -0.0050 0.060 Uiso 1 1 calc R U . . .
H38B H 0.2965 0.4749 -0.0139 0.060 Uiso 1 1 calc R U . . .
H38C H 0.3472 0.4101 -0.0286 0.060 Uiso 1 1 calc R U . . .
C39 C 0.1928(3) 0.42419(16) 0.32306(16) 0.0365(8) Uani 1 1 d . . . . .
C40 C 0.1246(3) 0.46827(16) 0.27013(17) 0.0396(8) Uani 1 1 d . . . . .
H40A H 0.0702 0.4434 0.2403 0.059 Uiso 1 1 calc R U . . .
H40B H 0.1676 0.4884 0.2456 0.059 Uiso 1 1 calc R U . . .
H40C H 0.0931 0.5009 0.2910 0.059 Uiso 1 1 calc R U . . .
C41 C 0.1250(4) 0.3996(2) 0.3649(2) 0.0708(14) Uani 1 1 d . . . . .
H41A H 0.0942 0.4354 0.3818 0.106 Uiso 1 1 calc R U . . .
H41B H 0.1675 0.3748 0.4014 0.106 Uiso 1 1 calc R U . . .
H41C H 0.0699 0.3727 0.3381 0.106 Uiso 1 1 calc R U . . .
C42 C 0.2801(3) 0.46733(19) 0.36684(19) 0.0585(11) Uani 1 1 d . . . . .
H42A H 0.3162 0.4894 0.3393 0.088 Uiso 1 1 calc R U . . .
H42B H 0.3295 0.4411 0.3987 0.088 Uiso 1 1 calc R U . . .
H42C H 0.2492 0.4984 0.3898 0.088 Uiso 1 1 calc R U . . .
C43 C 0.1643(3) 0.28922(18) 0.19526(19) 0.0452(9) Uani 1 1 d . . . . .
C44 C 0.1284(3) 0.3330(2) 0.13446(19) 0.0601(11) Uani 1 1 d . . . . .
H44A H 0.1884 0.3456 0.1200 0.090 Uiso 1 1 calc R U . . .
H44B H 0.0951 0.3708 0.1459 0.090 Uiso 1 1 calc R U . . .
H44C H 0.0790 0.3102 0.0992 0.090 Uiso 1 1 calc R U . . .
C45 C 0.0646(3) 0.2686(2) 0.2138(2) 0.0632(12) Uani 1 1 d . . . . .
H45A H 0.0152 0.2498 0.1756 0.095 Uiso 1 1 calc R U . . .
H45B H 0.0332 0.3056 0.2282 0.095 Uiso 1 1 calc R U . . .
H45C H 0.0828 0.2373 0.2490 0.095 Uiso 1 1 calc R U . . .
C46 C 0.2150(3) 0.2302(2) 0.1753(2) 0.0669(13) Uani 1 1 d . . . . .
H46A H 0.2360 0.2012 0.2125 0.100 Uiso 1 1 calc R U . . .
H46B H 0.2759 0.2429 0.1618 0.100 Uiso 1 1 calc R U . . .
H46C H 0.1654 0.2090 0.1390 0.100 Uiso 1 1 calc R U . . .
C47 C 0.6758(3) 0.18789(16) 0.45474(16) 0.0350(8) Uani 1 1 d . . . . .
C48 C 0.5773(3) 0.14541(17) 0.4290(2) 0.0473(9) Uani 1 1 d . . . . .
H48A H 0.5771 0.1271 0.3868 0.071 Uiso 1 1 calc R U . . .
H48B H 0.5151 0.1712 0.4238 0.071 Uiso 1 1 calc R U . . .
H48C H 0.5782 0.1114 0.4603 0.071 Uiso 1 1 calc R U . . .
C49 C 0.6711(3) 0.21403(18) 0.52247(19) 0.0523(10) Uani 1 1 d . . . . .
H49A H 0.6586 0.1790 0.5494 0.078 Uiso 1 1 calc R U . . .
H49B H 0.6149 0.2449 0.5160 0.078 Uiso 1 1 calc R U . . .
H49C H 0.7369 0.2345 0.5444 0.078 Uiso 1 1 calc R U . . .
C50 C 0.7711(3) 0.14221(17) 0.46868(18) 0.0413(8) Uani 1 1 d . . . . .
H50A H 0.8341 0.1657 0.4903 0.062 Uiso 1 1 calc R U . . .
H50B H 0.7773 0.1247 0.4275 0.062 Uiso 1 1 calc R U . . .
H50C H 0.7614 0.1077 0.4970 0.062 Uiso 1 1 calc R U . . .

loop_
_atom_site_aniso_label
_atom_site_aniso_U_11
_atom_site_aniso_U_22
_atom_site_aniso_U_33
_atom_site_aniso_U_23
_atom_site_aniso_U_13
_atom_site_aniso_U_12
Mg1 0.0313(6) 0.0284(6) 0.0268(6) 0.0051(4) 0.0081(4) 0.0027(4)
Mg2 0.0247(5) 0.0294(6) 0.0335(6) -0.0039(5) 0.0104(4) -0.0014(4)
N1 0.0232(13) 0.0303(14) 0.0231(13) 0.0057(11) 0.0048(11) 0.0049(11)
N2 0.0214(13) 0.0273(14) 0.0212(13) 0.0003(11) 0.0036(10) 0.0029(10)
N3 0.0306(14) 0.0219(13) 0.0272(14) 0.0020(11) 0.0086(11) -0.0012(10)
N4 0.0236(13) 0.0258(13) 0.0179(12) 0.0030(10) 0.0056(10) -0.0003(10)
N5 0.0260(13) 0.0286(14) 0.0255(14) 0.0083(11) 0.0103(11) 0.0031(11)
N6 0.0227(13) 0.0239(13) 0.0250(13) 0.0017(11) 0.0064(11) 0.0013(10)
C1 0.0225(15) 0.0306(17) 0.0252(16) 0.0010(13) 0.0078(13) -0.0028(12)
C2 0.0258(16) 0.0386(19) 0.0244(16) -0.0023(14) 0.0024(13) -0.0037(14)
C3 0.0200(15) 0.0347(18) 0.0236(16) 0.0043(13) 0.0062(13) -0.0004(13)
C4 0.0291(17) 0.0270(17) 0.0346(18) -0.0049(14) 0.0025(14) 0.0017(13)
C5 0.0229(16) 0.0401(19) 0.0294(17) 0.0064(15) 0.0034(13) 0.0015(13)
C6 0.0220(15) 0.0303(17) 0.0179(15) -0.0011(12) 0.0024(12) -0.0052(12)
C7 0.0353(18) 0.0350(18) 0.0355(18) -0.0047(15) 0.0202(15) -0.0034(14)
C8 0.0430(19) 0.0314(18) 0.0340(18) -0.0033(15) 0.0183(16) -0.0023(15)
C9 0.0257(16) 0.0337(17) 0.0236(16) 0.0028(13) 0.0065(13) -0.0051(13)
C11 0.0228(15) 0.0254(15) 0.0196(15) 0.0019(12) 0.0059(12) 0.0035(12)
C12 0.0229(15) 0.0227(15) 0.0258(16) -0.0009(13) 0.0089(13) 0.0019(12)
C13 0.075(3) 0.050(3) 0.057(3) -0.002(2) 0.003(2) 0.030(2)
C14 0.064(3) 0.077(3) 0.066(3) -0.010(2) 0.015(2) 0.025(2)
C15 0.067(3) 0.027(2) 0.170(6) -0.003(3) -0.043(3) 0.003(2)
C16 0.049(2) 0.067(3) 0.037(2) 0.0168(19) 0.0097(17) 0.0098(19)
C17 0.0260(18) 0.060(2) 0.054(2) 0.014(2) -0.0053(16) -0.0048(16)
C18 0.035(2) 0.052(2) 0.050(2) 0.0067(19) -0.0011(17) 0.0146(16)
C19 0.0348(18) 0.0396(19) 0.0308(18) 0.0098(15) 0.0064(14) -0.0070(15)
C20 0.0372(18) 0.0323(18) 0.0344(18) 0.0012(15) 0.0107(15) -0.0107(14)
C21 0.0398(19) 0.043(2) 0.0330(18) -0.0005(15) 0.0174(15) -0.0123(15)
C10 0.036(4) 0.020(4) 0.038(5) -0.005(4) 0.013(3) -0.005(3)
C22 0.060(4) 0.024(3) 0.044(4) -0.011(3) 0.029(3) -0.013(3)
C23 0.090(9) 0.023(8) 0.035(7) 0.010(6) 0.008(6) -0.019(7)
C24 0.045(4) 0.033(4) 0.096(7) -0.006(4) 0.011(4) 0.012(3)
C10A 0.080(11) 0.033(7) 0.052(9) -0.017(7) 0.033(7) -0.012(9)
C22A 0.198(18) 0.048(7) 0.073(7) -0.008(7) 0.082(10) 0.010(10)
C23A 0.067(10) 0.039(14) 0.051(13) -0.025(10) 0.026(10) 0.006(9)
C24A 0.067(6) 0.038(6) 0.107(9) 0.017(7) 0.044(6) 0.019(5)
C25 0.0325(18) 0.0297(17) 0.0403(19) 0.0182(15) 0.0188(15) 0.0133(14)
C26 0.0275(17) 0.0299(18) 0.065(2) 0.0186(17) 0.0133(17) 0.0028(14)
C27 0.032(2) 0.045(2) 0.113(4) 0.039(2) 0.017(2) 0.0054(17)
C28 0.055(3) 0.075(3) 0.115(4) 0.067(3) 0.060(3) 0.035(3)
C29 0.083(3) 0.068(3) 0.085(3) 0.042(3) 0.066(3) 0.040(3)
C30 0.061(2) 0.043(2) 0.049(2) 0.0197(18) 0.035(2) 0.0231(18)
C31 0.076(4) 0.123(5) 0.209(7) 0.110(5) 0.099(4) 0.042(3)
C32 0.0187(14) 0.0282(16) 0.0230(15) 0.0005(13) 0.0044(12) -0.0019(12)
C33 0.0237(15) 0.0264(16) 0.0294(17) -0.0005(13) 0.0057(13) -0.0008(12)
C34 0.0268(16) 0.0363(18) 0.0257(16) -0.0039(14) 0.0072(13) -0.0030(13)
C35 0.0230(16) 0.0364(18) 0.0237(16) 0.0038(14) 0.0014(13) -0.0064(13)
C36 0.0237(16) 0.0297(17) 0.0303(17) 0.0064(14) 0.0019(13) 0.0011(13)
C37 0.0219(15) 0.0276(16) 0.0296(17) -0.0035(13) 0.0065(13) 0.0000(12)
C38 0.0395(19) 0.051(2) 0.0274(18) 0.0080(16) 0.0048(15) -0.0029(16)
C39 0.0369(19) 0.040(2) 0.0348(19) 0.0020(15) 0.0135(15) 0.0113(15)
C40 0.0345(18) 0.038(2) 0.046(2) 0.0016(16) 0.0115(16) 0.0061(15)
C41 0.088(3) 0.063(3) 0.084(3) 0.025(2) 0.060(3) 0.036(2)
C42 0.069(3) 0.052(2) 0.041(2) -0.0150(19) -0.006(2) 0.019(2)
C43 0.036(2) 0.045(2) 0.053(2) -0.0164(18) 0.0110(17) -0.0143(16)
C44 0.053(2) 0.075(3) 0.044(2) -0.021(2) -0.0010(19) -0.018(2)
C45 0.042(2) 0.066(3) 0.079(3) -0.017(2) 0.014(2) -0.019(2)
C46 0.060(3) 0.058(3) 0.082(3) -0.035(2) 0.019(2) -0.014(2)
C47 0.0400(19) 0.0345(18) 0.0304(18) 0.0047(14) 0.0097(15) 0.0069(15)
C48 0.043(2) 0.041(2) 0.057(2) 0.0193(18) 0.0133(18) 0.0002(16)
C49 0.078(3) 0.040(2) 0.045(2) 0.0160(18) 0.027(2) 0.0145(19)
C50 0.045(2) 0.039(2) 0.037(2) 0.0100(16) 0.0078(16) 0.0037(16)

loop_
_atom_type_symbol
_atom_type_description
_atom_type_scat_dispersion_real
_atom_type_scat_dispersion_imag
_atom_type_scat_source
C C 0.0033 0.0016 'International Tables Vol C Tables 4.2.6.8 and 6.1.1.4'
H H 0.0000 0.0000 'International Tables Vol C Tables 4.2.6.8 and 6.1.1.4'
N N 0.0061 0.0033 'International Tables Vol C Tables 4.2.6.8 and 6.1.1.4'
Mg Mg 0.0486 0.0363 'International Tables Vol C Tables 4.2.6.8 and 6.1.1.4'

loop_
_geom_angle_atom_site_label_1
_geom_angle_atom_site_label_2
_geom_angle_atom_site_label_3
_geom_angle
N5 Mg1 C47 115.47(11)
N5 Mg1 N1 87.23(10)
C47 Mg1 N1 133.42(12)
N5 Mg1 N3 89.30(10)
C47 Mg1 N3 132.96(12)
N1 Mg1 N3 83.80(9)
N5 Mg1 C12 25.57(8)
C47 Mg1 C12 138.00(11)
N1 Mg1 C12 77.60(9)
N3 Mg1 C12 64.97(9)
N6 Mg2 C43 114.34(12)
N6 Mg2 C39 114.12(12)
C43 Mg2 C39 123.21(14)
N6 Mg2 C26 77.56(10)
C43 Mg2 C26 97.12(14)
C39 Mg2 C26 120.70(13)
C3 N1 N2 105.1(2)
C3 N1 Mg1 134.7(2)
N2 N1 Mg1 107.25(16)
C1 N2 N1 112.0(2)
C1 N2 C11 131.9(2)
N1 N2 C11 115.7(2)
C8 N3 N4 105.0(2)
C8 N3 Mg1 133.9(2)
N4 N3 Mg1 108.11(16)
C6 N4 N3 111.8(2)
C6 N4 C11 131.3(2)
N3 N4 C11 116.9(2)
C12 N5 C25 118.9(2)
C12 N5 Mg1 111.01(18)
C25 N5 Mg1 119.18(18)
C12 N6 C32 120.5(2)
C12 N6 Mg2 130.56(19)
C32 N6 Mg2 108.81(17)
N2 C1 C2 105.1(3)
N2 C1 C4 128.5(3)
C2 C1 C4 126.0(3)
C1 C2 C3 108.0(3)
N1 C3 C2 109.8(3)
N1 C3 C5 122.1(3)
C2 C3 C5 128.1(3)
C13 C4 C15 109.5(4)
C13 C4 C1 116.5(3)
C15 C4 C1 108.1(3)
C13 C4 C14 108.9(3)
C15 C4 C14 108.0(4)
C1 C4 C14 105.5(3)
C18 C5 C3 111.4(3)
C18 C5 C17 109.2(3)
C3 C5 C17 108.9(3)
C18 C5 C16 110.8(3)
C3 C5 C16 108.1(3)
C17 C5 C16 108.3(3)
C7 C6 N4 105.1(3)
C7 C6 C9 128.2(3)
N4 C6 C9 126.6(3)
C6 C7 C8 107.9(3)
N3 C8 C7 110.2(3)
N3 C8 C10 123.0(4)
C7 C8 C10 126.0(4)
N3 C8 C10A 121.1(6)
C7 C8 C10A 126.8(6)
C20 C9 C6 110.5(2)
C20 C9 C21 107.6(2)
C6 C9 C21 107.7(3)
C20 C9 C19 111.0(3)
C6 C9 C19 112.3(2)
C21 C9 C19 107.6(3)
N4 C11 N2 109.9(2)
N4 C11 C12 112.0(2)
N2 C11 C12 110.8(2)
N6 C12 N5 126.2(3)
N6 C12 C11 120.2(2)
N5 C12 C11 113.3(2)
N6 C12 Mg1 151.1(2)
N5 C12 Mg1 43.43(14)
C11 C12 Mg1 79.56(15)
C22 C10 C23 109.7(8)
C22 C10 C24 109.0(6)
C23 C10 C24 111.4(9)
C22 C10 C8 110.5(6)
C23 C10 C8 110.9(9)
C24 C10 C8 105.2(6)
C23A C10A C24A 109.7(14)
C23A C10A C22A 108.9(14)
C24A C10A C22A 109.0(13)
C23A C10A C8 106.3(13)
C24A C10A C8 117.0(11)
C22A C10A C8 105.7(12)
C30 C25 C26 119.6(3)
C30 C25 N5 117.4(3)
C26 C25 N5 122.7(3)
C25 C26 C27 117.4(4)
C25 C26 Mg2 89.46(19)
C27 C26 Mg2 98.3(2)
C28 C27 C26 122.6(4)
C29 C28 C27 117.3(4)
C29 C28 C31 122.6(6)
C27 C28 C31 120.0(6)
C28 C29 C30 122.7(4)
C29 C30 C25 120.3(4)
C37 C32 C33 118.6(3)
C37 C32 N6 120.7(3)
C33 C32 N6 120.2(3)
C34 C33 C32 120.2(3)
C33 C34 C35 121.5(3)
C36 C35 C34 117.8(3)
C36 C35 C38 121.3(3)
C34 C35 C38 120.8(3)
C35 C36 C37 121.4(3)
C32 C37 C36 120.4(3)
C41 C39 C40 107.5(3)
C41 C39 C42 108.6(3)
C40 C39 C42 106.0(3)
C41 C39 Mg2 113.4(3)
C40 C39 Mg2 109.6(2)
C42 C39 Mg2 111.5(2)
C46 C43 C44 108.1(3)
C46 C43 C45 108.8(3)
C44 C43 C45 106.7(3)
C46 C43 Mg2 117.8(3)
C44 C43 Mg2 107.0(2)
C45 C43 Mg2 107.9(3)
C48 C47 C49 106.1(3)
C48 C47 C50 106.3(3)
C49 C47 C50 106.5(3)
C48 C47 Mg1 110.0(2)
C49 C47 Mg1 106.3(2)
C50 C47 Mg1 120.7(2)

loop_
_geom_bond_atom_site_label_1
_geom_bond_atom_site_label_2
_geom_bond_distance
Mg1 N5 2.110(3)
Mg1 C47 2.175(3)
Mg1 N1 2.200(3)
Mg1 N3 2.209(3)
Mg1 C12 2.865(3)
Mg2 N6 2.143(2)
Mg2 C43 2.161(4)
Mg2 C39 2.174(3)
Mg2 C26 2.666(3)
N1 C3 1.346(4)
N1 N2 1.374(3)
N2 C1 1.364(4)
N2 C11 1.467(4)
N3 C8 1.333(4)
N3 N4 1.375(3)
N4 C6 1.370(4)
N4 C11 1.451(4)
N5 C12 1.324(4)
N5 C25 1.423(4)
N6 C12 1.316(4)
N6 C32 1.432(4)
C1 C2 1.375(4)
C1 C4 1.512(4)
C2 C3 1.389(4)
C3 C5 1.511(4)
C4 C13 1.501(5)
C4 C15 1.503(5)
C4 C14 1.527(5)
C5 C18 1.514(5)
C5 C17 1.527(4)
C5 C16 1.534(5)
C6 C7 1.362(4)
C6 C9 1.529(4)
C7 C8 1.394(4)
C8 C10 1.528(11)
C8 C10A 1.540(19)
C9 C20 1.525(4)
C9 C21 1.533(4)
C9 C19 1.538(4)
C11 C12 1.552(4)
C10 C22 1.525(8)
C10 C23 1.527(9)
C10 C24 1.525(9)
C10A C23A 1.521(14)
C10A C24A 1.521(15)
C10A C22A 1.534(15)
C25 C30 1.394(5)
C25 C26 1.401(5)
C26 C27 1.413(5)
C27 C28 1.394(7)
C28 C29 1.359(7)
C28 C31 1.509(6)
C29 C30 1.375(6)
C32 C37 1.384(4)
C32 C33 1.399(4)
C33 C34 1.386(4)
C34 C35 1.388(4)
C35 C36 1.383(4)
C35 C38 1.506(4)
C36 C37 1.393(4)
C39 C41 1.504(5)
C39 C40 1.520(5)
C39 C42 1.541(5)
C43 C46 1.507(5)
C43 C44 1.526(6)
C43 C45 1.533(5)
C47 C48 1.537(5)
C47 C49 1.534(5)
C47 C50 1.534(5)
